data_4069176
loop_
_publ_author_name
'Dutta, Gargi'
'Kumar, Kamlesh'
'Gupta, B. D.'

_publ_section_title
;
 Cobaloximes with Bis(thiophenyl)glyoxime: Synthesis and
 Structure&#x2212;Property Relationship Study
;
_journal_issue 12
_journal_name_full Organometallics
_journal_page_first 3485
_journal_paper_doi 10.1021/om900065k
_journal_volume 28
_journal_year 2009
_chemical_formula_moiety 'C35 H32 Co N5 O4 S4'
_chemical_formula_sum 'C35 H32 Co N5 O4 S4'
_chemical_formula_weight 773.83
_chemical_name_systematic
;
 ?
;
_space_group_IT_number 29
_symmetry_cell_setting orthorhombic
_symmetry_Int_Tables_number 29
_symmetry_space_group_name_Hall 'P 2c -2ac'
_symmetry_space_group_name_H-M 'P c a 21'
_atom_sites_solution_hydrogens geom
_atom_sites_solution_primary direct
_atom_sites_solution_secondary difmap
_audit_creation_method SHELXL-97
_cell_angle_alpha 90.000(5)
_cell_angle_beta 90.000(5)
_cell_angle_gamma 90.000(5)
_cell_formula_units_Z 4
_cell_length_a 23.069(5)
_cell_length_b 8.306(5)
_cell_length_c 18.064(5)
_cell_measurement_reflns_used 25
_cell_measurement_temperature 100(2)
_cell_measurement_theta_max 25.0
_cell_measurement_theta_min 1.0
_cell_volume 3461(2)
_computing_cell_refinement 'Bruker SMART v5.628'
_computing_data_collection 'Bruker SMART v5.628'
_computing_data_reduction 'Bruker SAINT+ v6.45'
_computing_molecular_graphics Diamond
_computing_publication_material 'WinGX v1.64.05'
_computing_structure_refinement 'SHELXL-97 (Sheldrick, 1997)'
_computing_structure_solution 'SIR 97'
_diffrn_ambient_temperature 100(2)
_diffrn_measured_fraction_theta_full 0.996
_diffrn_measured_fraction_theta_max 0.996
_diffrn_measurement_device_type 'CCD area detector'
_diffrn_measurement_method \f/\w
_diffrn_radiation_monochromator graphite
_diffrn_radiation_source 'fine-focus sealed tube'
_diffrn_radiation_type MoK\a
_diffrn_radiation_wavelength 0.71069
_diffrn_reflns_av_R_equivalents 0.0484
_diffrn_reflns_av_sigmaI/netI 0.0685
_diffrn_reflns_limit_h_max 24
_diffrn_reflns_limit_h_min -30
_diffrn_reflns_limit_k_max 10
_diffrn_reflns_limit_k_min -11
_diffrn_reflns_limit_l_max 21
_diffrn_reflns_limit_l_min -24
_diffrn_reflns_number 21612
_diffrn_reflns_theta_full 28.31
_diffrn_reflns_theta_max 28.31
_diffrn_reflns_theta_min 2.09
_exptl_absorpt_coefficient_mu 0.785
_exptl_absorpt_correction_T_max 0.8589
_exptl_absorpt_correction_T_min 0.7987
_exptl_absorpt_correction_type empirical
_exptl_absorpt_process_details 'Bruker SADABS'
_exptl_crystal_colour orange
_exptl_crystal_density_diffrn 1.485
_exptl_crystal_density_method 'not measured'
_exptl_crystal_description prism
_exptl_crystal_F_000 1600
_exptl_crystal_size_max 0.30
_exptl_crystal_size_mid 0.25
_exptl_crystal_size_min 0.20
_refine_diff_density_max 1.840
_refine_diff_density_min -0.455
_refine_diff_density_rms 0.113
_refine_ls_abs_structure_details 'Flack H D (1983), Acta Cryst. A39, 876-881'
_refine_ls_abs_structure_Flack 0.94(2)
_refine_ls_extinction_method none
_refine_ls_goodness_of_fit_ref 1.195
_refine_ls_hydrogen_treatment constr
_refine_ls_matrix_type full
_refine_ls_number_parameters 442
_refine_ls_number_reflns 8163
_refine_ls_number_restraints 1
_refine_ls_restrained_S_all 1.195
_refine_ls_R_factor_all 0.0810
_refine_ls_R_factor_gt 0.0623
_refine_ls_shift/su_max 0.006
_refine_ls_shift/su_mean 0.000
_refine_ls_structure_factor_coef Fsqd
_refine_ls_weighting_details 'calc w=1/[\s^2^(Fo^2^)+(0.0905P)^2^+1.4334P] where P=(Fo^2^+2Fc^2^)/3'
_refine_ls_weighting_scheme calc
_refine_ls_wR_factor_gt 0.1520
_refine_ls_wR_factor_ref 0.1835
_reflns_number_gt 6743
_reflns_number_total 8163
_reflns_threshold_expression >2sigma(I)
_cod_data_source_file om900065k_si_003.cif
_cod_data_source_block 9febb
_cod_database_code 4069176

loop_
_symmetry_equiv_pos_as_xyz
'x, y, z'
'-x, -y, z+1/2'
'-x+1/2, y, z+1/2'
'x+1/2, -y, z'

loop_
_atom_site_label
_atom_site_type_symbol
_atom_site_fract_x
_atom_site_fract_y
_atom_site_fract_z
_atom_site_U_iso_or_equiv
_atom_site_adp_type
_atom_site_occupancy
_atom_site_symmetry_multiplicity
_atom_site_calc_flag
_atom_site_refinement_flags
Co1 Co 0.13610(3) 0.80989(8) -0.29791(4) 0.01842(16) Uani 1 1 d .
S1 S 0.05503(6) 0.33385(16) -0.25778(8) 0.0247(3) Uani 1 1 d .
S2 S 0.17096(6) 0.38758(17) -0.15437(8) 0.0251(3) Uani 1 1 d .
S4 S 0.09576(6) 1.23977(16) -0.43482(8) 0.0268(3) Uani 1 1 d .
S3 S 0.22706(6) 1.26226(17) -0.35417(9) 0.0297(3) Uani 1 1 d .
O4 O 0.04291(16) 0.9271(5) -0.3850(2) 0.0287(9) Uani 1 1 d .
O3 O 0.24253(16) 0.9644(5) -0.2619(2) 0.0271(8) Uani 1 1 d .
H102 H 0.2455 0.8598 -0.2502 0.041 Uiso 1 1 d .
O2 O 0.22536(16) 0.7000(5) -0.2017(2) 0.0256(9) Uani 1 1 d .
N2 N 0.17552(19) 0.6646(5) -0.2346(2) 0.0194(9) Uani 1 1 d .
O1 O 0.03029(16) 0.6507(5) -0.3369(2) 0.0270(8) Uani 1 1 d .
H100 H 0.0347 0.7798 -0.3662 0.040 Uiso 1 1 d .
N3 N 0.09523(18) 0.9586(5) -0.3587(2) 0.0202(9) Uani 1 1 d .
N4 N 0.19254(17) 0.9723(5) -0.2997(3) 0.0202(8) Uani 1 1 d .
N1 N 0.07945(16) 0.6466(5) -0.2961(3) 0.0201(8) Uani 1 1 d .
N5 N 0.17485(19) 0.7115(6) -0.3914(3) 0.0228(9) Uani 1 1 d .
C1 C 0.0926(2) 0.5163(6) -0.2594(3) 0.0217(10) Uani 1 1 d .
C2 C 0.1479(2) 0.5317(6) -0.2200(3) 0.0200(10) Uani 1 1 d .
C4 C 0.1230(2) 1.0885(7) -0.3753(3) 0.0232(11) Uani 1 1 d .
C3 C 0.1808(2) 1.0978(6) -0.3410(3) 0.0230(11) Uani 1 1 d .
C16 C 0.1191(2) 1.1521(7) -0.5211(3) 0.0244(11) Uani 1 1 d .
C5 C 0.2307(2) 0.6667(6) -0.3903(3) 0.0253(12) Uani 1 1 d .
H5 H 0.2505 0.6673 -0.3442 0.030 Uiso 1 1 calc R
C28 C -0.0190(2) 0.3886(6) -0.2458(3) 0.0205(10) Uani 1 1 d .
C33 C -0.0591(2) 0.3070(7) -0.2895(3) 0.0286(12) Uani 1 1 d .
H33 H -0.0465 0.2369 -0.3278 0.034 Uiso 1 1 calc R
C10 C 0.2942(3) 1.1643(7) -0.3748(3) 0.0285(12) Uani 1 1 d .
C19 C 0.1510(3) 1.0209(8) -0.6558(4) 0.0337(14) Uani 1 1 d .
H19 H 0.1621 0.9754 -0.7019 0.040 Uiso 1 1 calc R
C31 C -0.1360(3) 0.4341(9) -0.2212(4) 0.0384(15) Uani 1 1 d .
H31 H -0.1762 0.4495 -0.2125 0.046 Uiso 1 1 calc R
C20 C 0.1887(3) 1.1237(7) -0.6186(3) 0.0323(13) Uani 1 1 d .
H20 H 0.2256 1.1484 -0.6392 0.039 Uiso 1 1 calc R
C22 C 0.1147(2) 0.4234(7) -0.0880(3) 0.0264(11) Uani 1 1 d .
C26 C 0.0591(3) 0.6071(8) -0.0141(3) 0.0338(13) Uani 1 1 d .
H26 H 0.0509 0.7139 0.0016 0.041 Uiso 1 1 calc R
C11 C 0.2974(3) 1.0491(7) -0.4297(4) 0.0316(13) Uani 1 1 d .
H11 H 0.2636 1.0169 -0.4558 0.038 Uiso 1 1 calc R
C21 C 0.1722(3) 1.1899(8) -0.5513(4) 0.0330(13) Uani 1 1 d .
H21 H 0.1976 1.2612 -0.5260 0.040 Uiso 1 1 calc R
C18 C 0.0974(3) 0.9848(8) -0.6254(3) 0.0336(13) Uani 1 1 d .
H18 H 0.0718 0.9141 -0.6507 0.040 Uiso 1 1 calc R
C13 C 0.4003(3) 1.0270(8) -0.4077(4) 0.0397(16) Uani 1 1 d .
H13 H 0.4365 0.9775 -0.4182 0.048 Uiso 1 1 calc R
C30 C -0.0961(3) 0.5156(8) -0.1793(4) 0.0359(14) Uani 1 1 d .
H30 H -0.1088 0.5907 -0.1431 0.043 Uiso 1 1 calc R
C17 C 0.0811(3) 1.0516(7) -0.5585(3) 0.0313(13) Uani 1 1 d .
H17 H 0.0440 1.0287 -0.5382 0.038 Uiso 1 1 calc R
C23 C 0.0815(3) 0.2961(7) -0.0623(3) 0.0313(13) Uani 1 1 d .
H23 H 0.0887 0.1897 -0.0793 0.038 Uiso 1 1 calc R
C15 C 0.3430(3) 1.2115(8) -0.3360(4) 0.0372(14) Uani 1 1 d .
H15 H 0.3403 1.2887 -0.2974 0.045 Uiso 1 1 calc R
C29 C -0.0369(2) 0.4888(7) -0.1895(3) 0.0301(12) Uani 1 1 d .
H29 H -0.0093 0.5391 -0.1581 0.036 Uiso 1 1 calc R
C25 C 0.0263(3) 0.4804(8) 0.0127(3) 0.0362(14) Uani 1 1 d .
H25 H -0.0038 0.4995 0.0475 0.043 Uiso 1 1 calc R
C12 C 0.3507(3) 0.9810(8) -0.4462(4) 0.0355(14) Uani 1 1 d .
H12 H 0.3534 0.9021 -0.4841 0.043 Uiso 1 1 calc R
C6 C 0.2611(3) 0.6198(7) -0.4527(3) 0.0311(13) Uani 1 1 d .
H6 H 0.3004 0.5857 -0.4490 0.037 Uiso 1 1 calc R
C9 C 0.1485(3) 0.7125(7) -0.4573(3) 0.0301(13) Uani 1 1 d .
H9 H 0.1089 0.7436 -0.4595 0.036 Uiso 1 1 calc R
C24 C 0.0379(3) 0.3249(8) -0.0117(4) 0.0379(15) Uani 1 1 d .
H24 H 0.0156 0.2376 0.0067 0.045 Uiso 1 1 calc R
C14 C 0.3966(3) 1.1429(9) -0.3549(4) 0.0426(16) Uani 1 1 d .
H14 H 0.4308 1.1781 -0.3304 0.051 Uiso 1 1 calc R
C7 C 0.2331(3) 0.6234(8) -0.5213(4) 0.0405(16) Uani 1 1 d .
H7 H 0.2528 0.5944 -0.5655 0.049 Uiso 1 1 calc R
C34 C 0.1042(3) 0.9245(7) -0.2079(3) 0.0318(13) Uani 1 1 d .
H34A H 0.1236 0.8802 -0.1634 0.038 Uiso 1 1 calc R
H34B H 0.1149 1.0397 -0.2114 0.038 Uiso 1 1 calc R
C8 C 0.1759(3) 0.6704(8) -0.5224(4) 0.0401(15) Uani 1 1 d .
H8 H 0.1553 0.6739 -0.5680 0.048 Uiso 1 1 calc R
C27 C 0.1034(3) 0.5799(7) -0.0633(3) 0.0286(12) Uani 1 1 d .
H27 H 0.1263 0.6672 -0.0806 0.034 Uiso 1 1 calc R
C32 C -0.1180(3) 0.3295(9) -0.2762(4) 0.0401(17) Uani 1 1 d .
H32 H -0.1458 0.2728 -0.3049 0.048 Uiso 1 1 calc R
C35 C 0.0402(3) 0.9141(9) -0.1963(4) 0.0421(17) Uani 1 1 d .
H35A H 0.0296 0.9740 -0.1515 0.063 Uiso 1 1 calc R
H35B H 0.0289 0.8011 -0.1906 0.063 Uiso 1 1 calc R
H35C H 0.0202 0.9606 -0.2390 0.063 Uiso 1 1 calc R

loop_
_atom_site_aniso_label
_atom_site_aniso_U_11
_atom_site_aniso_U_22
_atom_site_aniso_U_33
_atom_site_aniso_U_23
_atom_site_aniso_U_13
_atom_site_aniso_U_12
Co1 0.0164(3) 0.0213(3) 0.0175(3) 0.0008(3) -0.0003(3) 0.0017(2)
S1 0.0213(6) 0.0231(7) 0.0298(7) -0.0021(5) 0.0013(5) -0.0011(5)
S2 0.0230(6) 0.0272(7) 0.0252(7) 0.0061(5) -0.0012(5) 0.0032(5)
S4 0.0313(7) 0.0237(7) 0.0255(7) 0.0034(5) 0.0009(6) 0.0079(5)
S3 0.0319(7) 0.0208(7) 0.0364(8) 0.0006(6) 0.0017(6) -0.0023(5)
O4 0.0167(18) 0.036(2) 0.033(2) 0.0100(18) -0.0029(16) 0.0012(16)
O3 0.0232(19) 0.027(2) 0.031(2) 0.0032(16) -0.0081(17) -0.0045(16)
O2 0.0191(19) 0.036(2) 0.022(2) 0.0073(16) -0.0061(15) -0.0005(16)
N2 0.017(2) 0.028(2) 0.014(2) 0.0027(17) -0.0023(16) 0.0022(17)
O1 0.0190(19) 0.034(2) 0.028(2) 0.0035(17) -0.0044(15) -0.0003(16)
N3 0.020(2) 0.026(2) 0.015(2) 0.0017(17) -0.0008(17) 0.0052(17)
N4 0.0191(19) 0.0140(19) 0.027(2) -0.0024(19) -0.0007(19) 0.0011(15)
N1 0.0133(18) 0.026(2) 0.021(2) 0.0024(19) -0.0041(18) 0.0000(15)
N5 0.021(2) 0.024(2) 0.023(2) -0.0033(18) 0.0019(18) -0.0029(17)
C1 0.019(2) 0.025(3) 0.021(3) -0.004(2) 0.003(2) -0.0015(19)
C2 0.013(2) 0.022(3) 0.025(3) 0.000(2) 0.0038(19) 0.0013(19)
C4 0.026(3) 0.027(3) 0.017(3) 0.000(2) -0.002(2) 0.004(2)
C3 0.020(2) 0.017(3) 0.031(3) 0.000(2) -0.001(2) -0.0009(18)
C16 0.018(2) 0.029(3) 0.026(3) 0.002(2) 0.003(2) 0.008(2)
C5 0.022(3) 0.021(3) 0.033(3) -0.004(2) 0.005(2) 0.000(2)
C28 0.025(3) 0.018(2) 0.019(2) 0.0020(19) 0.005(2) -0.0014(19)
C33 0.031(3) 0.032(3) 0.023(3) -0.001(2) -0.004(2) -0.003(2)
C10 0.028(3) 0.030(3) 0.028(3) 0.008(2) 0.000(2) -0.005(2)
C19 0.028(3) 0.044(4) 0.029(3) 0.004(3) 0.003(2) 0.009(3)
C31 0.026(3) 0.044(4) 0.045(4) 0.011(3) 0.008(3) 0.000(3)
C20 0.029(3) 0.036(3) 0.031(3) 0.007(3) 0.006(2) 0.001(3)
C22 0.022(3) 0.031(3) 0.027(3) 0.011(2) -0.002(2) 0.003(2)
C26 0.041(4) 0.034(3) 0.026(3) 0.002(2) 0.002(3) 0.004(3)
C11 0.030(3) 0.027(3) 0.037(3) 0.002(2) -0.005(3) -0.007(2)
C21 0.032(3) 0.032(3) 0.035(3) -0.001(2) -0.002(3) 0.000(2)
C18 0.035(3) 0.048(4) 0.019(3) 0.004(2) 0.001(2) -0.003(3)
C13 0.025(3) 0.044(4) 0.051(4) 0.015(3) 0.003(3) -0.003(3)
C30 0.030(3) 0.032(3) 0.045(4) 0.003(3) 0.009(3) 0.002(2)
C17 0.025(3) 0.038(3) 0.031(3) 0.005(3) 0.002(2) -0.002(2)
C23 0.040(3) 0.034(3) 0.020(3) 0.007(2) 0.003(2) -0.001(3)
C15 0.037(3) 0.042(4) 0.033(4) -0.006(3) -0.006(3) -0.011(3)
C29 0.027(3) 0.028(3) 0.036(3) 0.000(3) 0.002(2) -0.001(2)
C25 0.040(3) 0.045(4) 0.024(3) 0.009(3) 0.008(3) 0.007(3)
C12 0.028(3) 0.036(3) 0.042(4) 0.004(3) 0.009(3) 0.000(3)
C6 0.033(3) 0.029(3) 0.032(3) -0.005(2) 0.015(2) 0.000(2)
C9 0.039(3) 0.037(3) 0.014(3) -0.001(2) -0.005(2) 0.004(3)
C24 0.045(4) 0.033(3) 0.036(4) 0.011(3) 0.010(3) 0.003(3)
C14 0.026(3) 0.061(4) 0.041(4) 0.012(3) -0.005(3) -0.011(3)
C7 0.061(5) 0.031(3) 0.030(3) 0.000(3) 0.022(3) -0.001(3)
C34 0.043(3) 0.023(3) 0.029(3) -0.005(2) 0.002(3) 0.011(3)
C8 0.050(4) 0.040(4) 0.030(3) -0.003(3) 0.002(3) 0.005(3)
C27 0.034(3) 0.031(3) 0.020(3) -0.001(2) -0.002(2) -0.002(2)
C32 0.022(3) 0.048(4) 0.051(4) 0.008(3) -0.007(3) -0.010(3)
C35 0.041(4) 0.046(4) 0.039(4) -0.018(3) 0.016(3) -0.004(3)

loop_
_atom_type_symbol
_atom_type_description
_atom_type_scat_dispersion_real
_atom_type_scat_dispersion_imag
_atom_type_scat_source
C C 0.0033 0.0016 'International Tables Vol C Tables 4.2.6.8 and 6.1.1.4'
H H 0.0000 0.0000 'International Tables Vol C Tables 4.2.6.8 and 6.1.1.4'
N N 0.0061 0.0033 'International Tables Vol C Tables 4.2.6.8 and 6.1.1.4'
O O 0.0106 0.0060 'International Tables Vol C Tables 4.2.6.8 and 6.1.1.4'
S S 0.1246 0.1234 'International Tables Vol C Tables 4.2.6.8 and 6.1.1.4'
Co Co 0.3494 0.9721 'International Tables Vol C Tables 4.2.6.8 and 6.1.1.4'

loop_
_geom_angle_atom_site_label_1
_geom_angle_atom_site_label_2
_geom_angle_atom_site_label_3
_geom_angle
N4 Co1 N1 180.0(3)
N4 Co1 N2 97.79(19)
N1 Co1 N2 82.19(19)
N4 Co1 N3 82.35(19)
N1 Co1 N3 97.68(19)
N2 Co1 N3 178.1(2)
N4 Co1 C34 85.9(2)
N1 Co1 C34 94.1(2)
N2 Co1 C34 89.4(2)
N3 Co1 C34 88.7(2)
N4 Co1 N5 88.27(19)
N1 Co1 N5 91.69(19)
N2 Co1 N5 91.9(2)
N3 Co1 N5 89.98(19)
C34 Co1 N5 174.1(2)
C1 S1 C28 104.8(2)
C2 S2 C22 96.8(2)
C4 S4 C16 97.6(3)
C3 S3 C10 101.6(3)
N3 O4 H100 103.2
N4 O3 H102 103.5
C2 N2 O2 121.4(4)
C2 N2 Co1 115.4(4)
O2 N2 Co1 123.0(3)
N1 O1 H100 101.1
C4 N3 O4 122.3(4)
C4 N3 Co1 115.5(4)
O4 N3 Co1 122.1(3)
C3 N4 O3 120.4(4)
C3 N4 Co1 116.1(4)
O3 N4 Co1 123.6(3)
C1 N1 O1 119.4(4)
C1 N1 Co1 116.4(3)
O1 N1 Co1 123.7(3)
C9 N5 C5 116.8(5)
C9 N5 Co1 121.7(4)
C5 N5 Co1 120.7(4)
N1 C1 C2 112.1(4)
N1 C1 S1 127.9(4)
C2 C1 S1 119.9(4)
N2 C2 C1 113.6(5)
N2 C2 S2 124.4(4)
C1 C2 S2 121.9(4)
N3 C4 C3 113.3(5)
N3 C4 S4 124.0(4)
C3 C4 S4 122.7(4)
N4 C3 C4 112.6(5)
N4 C3 S3 125.0(4)
C4 C3 S3 122.4(4)
C21 C16 C17 120.4(6)
C21 C16 S4 121.1(5)
C17 C16 S4 118.4(4)
N5 C5 C6 123.6(6)
N5 C5 H5 118.2
C6 C5 H5 118.2
C29 C28 C33 120.9(5)
C29 C28 S1 122.0(4)
C33 C28 S1 116.4(4)
C28 C33 C32 119.0(6)
C28 C33 H33 120.5
C32 C33 H33 120.5
C11 C10 C15 121.1(6)
C11 C10 S3 120.8(5)
C15 C10 S3 118.0(5)
C18 C19 C20 120.0(6)
C18 C19 H19 120.0
C20 C19 H19 120.0
C32 C31 C30 120.3(6)
C32 C31 H31 119.8
C30 C31 H31 119.8
C19 C20 C21 119.6(6)
C19 C20 H20 120.2
C21 C20 H20 120.2
C27 C22 C23 119.9(6)
C27 C22 S2 120.2(4)
C23 C22 S2 119.9(5)
C27 C26 C25 120.6(6)
C27 C26 H26 119.7
C25 C26 H26 119.7
C10 C11 C12 119.0(6)
C10 C11 H11 120.5
C12 C11 H11 120.5
C16 C21 C20 120.1(6)
C16 C21 H21 120.0
C20 C21 H21 120.0
C19 C18 C17 120.1(6)
C19 C18 H18 119.9
C17 C18 H18 119.9
C14 C13 C12 119.6(6)
C14 C13 H13 120.2
C12 C13 H13 120.2
C31 C30 C29 120.3(6)
C31 C30 H30 119.8
C29 C30 H30 119.8
C18 C17 C16 119.7(6)
C18 C17 H17 120.1
C16 C17 H17 120.1
C24 C23 C22 119.5(6)
C24 C23 H23 120.3
C22 C23 H23 120.3
C10 C15 C14 118.6(6)
C10 C15 H15 120.7
C14 C15 H15 120.7
C28 C29 C30 119.1(6)
C28 C29 H29 120.4
C30 C29 H29 120.4
C24 C25 C26 119.3(6)
C24 C25 H25 120.3
C26 C25 H25 120.3
C13 C12 C11 120.6(7)
C13 C12 H12 119.7
C11 C12 H12 119.7
C7 C6 C5 118.8(6)
C7 C6 H6 120.6
C5 C6 H6 120.6
N5 C9 C8 123.3(6)
N5 C9 H9 118.4
C8 C9 H9 118.4
C25 C24 C23 120.8(6)
C25 C24 H24 119.6
C23 C24 H24 119.6
C13 C14 C15 120.9(6)
C13 C14 H14 119.6
C15 C14 H14 119.6
C8 C7 C6 117.6(6)
C8 C7 H7 121.2
C6 C7 H7 121.2
C35 C34 Co1 116.5(4)
C35 C34 H34A 108.2
Co1 C34 H34A 108.2
C35 C34 H34B 108.2
Co1 C34 H34B 108.2
H34A C34 H34B 107.3
C9 C8 C7 119.9(6)
C9 C8 H8 120.1
C7 C8 H8 120.1
C26 C27 C22 119.9(6)
C26 C27 H27 120.1
C22 C27 H27 120.1
C31 C32 C33 120.1(6)
C31 C32 H32 119.9
C33 C32 H32 119.9
C34 C35 H35A 109.5
C34 C35 H35B 109.5
H35A C35 H35B 109.5
C34 C35 H35C 109.5
H35A C35 H35C 109.5
H35B C35 H35C 109.5

loop_
_geom_bond_atom_site_label_1
_geom_bond_atom_site_label_2
_geom_bond_distance
Co1 N4 1.875(4)
Co1 N1 1.884(4)
Co1 N2 1.895(4)
Co1 N3 1.903(4)
Co1 C34 2.024(6)
Co1 N5 2.078(5)
S1 C1 1.746(5)
S1 C28 1.781(5)
S2 C2 1.766(5)
S2 C22 1.791(6)
S4 C4 1.769(6)
S4 C16 1.802(6)
S3 C3 1.749(5)
S3 C10 1.788(6)
O4 N3 1.323(6)
O4 H100 1.2842
O3 N4 1.342(6)
O3 H102 0.8970
O2 N2 1.327(6)
N2 C2 1.301(7)
O1 N1 1.353(6)
O1 H100 1.1999
N3 C4 1.290(7)
N4 C3 1.310(7)
N1 C1 1.305(7)
N5 C9 1.338(7)
N5 C5 1.342(7)
C1 C2 1.469(7)
C4 C3 1.473(7)
C16 C21 1.378(8)
C16 C17 1.386(8)
C5 C6 1.384(8)
C5 H5 0.9500
C28 C29 1.378(7)
C28 C33 1.391(7)
C33 C32 1.391(8)
C33 H33 0.9500
C10 C11 1.380(8)
C10 C15 1.384(8)
C19 C18 1.386(8)
C19 C20 1.392(9)
C19 H19 0.9500
C31 C32 1.383(10)
C31 C30 1.372(10)
C31 H31 0.9500
C20 C21 1.388(9)
C20 H20 0.9500
C22 C27 1.399(8)
C22 C23 1.386(8)
C26 C27 1.373(8)
C26 C25 1.384(9)
C26 H26 0.9500
C11 C12 1.385(8)
C11 H11 0.9500
C21 H21 0.9500
C18 C17 1.383(9)
C18 H18 0.9500
C13 C14 1.358(11)
C13 C12 1.393(10)
C13 H13 0.9500
C30 C29 1.396(8)
C30 H30 0.9500
C17 H17 0.9500
C23 C24 1.379(9)
C23 H23 0.9500
C15 C14 1.403(10)
C15 H15 0.9500
C29 H29 0.9500
C25 C24 1.391(9)
C25 H25 0.9500
C12 H12 0.9500
C6 C7 1.397(10)
C6 H6 0.9500
C9 C8 1.380(9)
C9 H9 0.9500
C24 H24 0.9500
C14 H14 0.9500
C7 C8 1.378(10)
C7 H7 0.9500
C34 C35 1.492(9)
C34 H34A 0.9900
C34 H34B 0.9900
C8 H8 0.9500
C27 H27 0.9500
C32 H32 0.9500
C35 H35A 0.9800
C35 H35B 0.9800
C35 H35C 0.9800

loop_
_geom_torsion_atom_site_label_1
_geom_torsion_atom_site_label_2
_geom_torsion_atom_site_label_3
_geom_torsion_atom_site_label_4
_geom_torsion
N4 Co1 N2 C2 179.7(4)
N1 Co1 N2 C2 -0.3(4)
N3 Co1 N2 C2 86(6)
C34 Co1 N2 C2 93.9(4)
N5 Co1 N2 C2 -91.8(4)
N4 Co1 N2 O2 5.6(4)
N1 Co1 N2 O2 -174.4(4)
N3 Co1 N2 O2 -88(6)
C34 Co1 N2 O2 -80.2(4)
N5 Co1 N2 O2 94.1(4)
N4 Co1 N3 C4 2.9(4)
N1 Co1 N3 C4 -177.0(4)
N2 Co1 N3 C4 97(6)
C34 Co1 N3 C4 88.9(4)
N5 Co1 N3 C4 -85.3(4)
N4 Co1 N3 O4 179.8(4)
N1 Co1 N3 O4 -0.1(4)
N2 Co1 N3 O4 -86(6)
C34 Co1 N3 O4 -94.1(4)
N5 Co1 N3 O4 91.6(4)
N1 Co1 N4 C3 119(100)
N2 Co1 N4 C3 178.6(4)
N3 Co1 N4 C3 -3.3(4)
C34 Co1 N4 C3 -92.6(4)
N5 Co1 N4 C3 86.9(4)
N1 Co1 N4 O3 -61(100)
N2 Co1 N4 O3 -1.2(4)
N3 Co1 N4 O3 176.9(4)
C34 Co1 N4 O3 87.7(4)
N5 Co1 N4 O3 -92.8(4)
N4 Co1 N1 C1 56(100)
N2 Co1 N1 C1 -3.4(4)
N3 Co1 N1 C1 178.5(4)
C34 Co1 N1 C1 -92.2(4)
N5 Co1 N1 C1 88.3(4)
N4 Co1 N1 O1 -116(100)
N2 Co1 N1 O1 -175.6(4)
N3 Co1 N1 O1 6.3(4)
C34 Co1 N1 O1 95.6(4)
N5 Co1 N1 O1 -83.9(4)
N4 Co1 N5 C9 -111.5(5)
N1 Co1 N5 C9 68.5(5)
N2 Co1 N5 C9 150.7(5)
N3 Co1 N5 C9 -29.2(5)
C34 Co1 N5 C9 -106(2)
N4 Co1 N5 C5 58.3(4)
N1 Co1 N5 C5 -121.7(4)
N2 Co1 N5 C5 -39.5(4)
N3 Co1 N5 C5 140.6(4)
C34 Co1 N5 C5 63(2)
O1 N1 C1 C2 178.5(4)
Co1 N1 C1 C2 5.9(6)
O1 N1 C1 S1 2.5(7)
Co1 N1 C1 S1 -170.0(3)
C28 S1 C1 N1 -46.0(5)
C28 S1 C1 C2 138.3(4)
O2 N2 C2 C1 177.7(4)
Co1 N2 C2 C1 3.5(6)
O2 N2 C2 S2 2.0(7)
Co1 N2 C2 S2 -172.2(3)
N1 C1 C2 N2 -6.1(7)
S1 C1 C2 N2 170.2(4)
N1 C1 C2 S2 169.7(4)
S1 C1 C2 S2 -14.0(6)
C22 S2 C2 N2 110.1(5)
C22 S2 C2 C1 -65.2(5)
O4 N3 C4 C3 -178.9(5)
Co1 N3 C4 C3 -2.0(6)
O4 N3 C4 S4 -0.4(7)
Co1 N3 C4 S4 176.5(3)
C16 S4 C4 N3 -85.6(5)
C16 S4 C4 C3 92.9(5)
O3 N4 C3 C4 -177.2(4)
Co1 N4 C3 C4 3.0(6)
O3 N4 C3 S3 1.7(8)
Co1 N4 C3 S3 -178.1(3)
N3 C4 C3 N4 -0.6(7)
S4 C4 C3 N4 -179.2(4)
N3 C4 C3 S3 -179.5(4)
S4 C4 C3 S3 1.9(7)
C10 S3 C3 N4 48.1(6)
C10 S3 C3 C4 -133.1(5)
C4 S4 C16 C21 -91.2(5)
C4 S4 C16 C17 92.0(5)
C9 N5 C5 C6 -1.2(8)
Co1 N5 C5 C6 -171.5(4)
C1 S1 C28 C29 -52.4(5)
C1 S1 C28 C33 136.6(4)
C29 C28 C33 C32 0.9(8)
S1 C28 C33 C32 171.9(5)
C3 S3 C10 C11 52.3(5)
C3 S3 C10 C15 -129.9(5)
C18 C19 C20 C21 -0.2(9)
C2 S2 C22 C27 -51.7(5)
C2 S2 C22 C23 126.9(5)
C15 C10 C11 C12 -0.5(9)
S3 C10 C11 C12 177.3(5)
C17 C16 C21 C20 -1.8(9)
S4 C16 C21 C20 -178.5(5)
C19 C20 C21 C16 0.9(9)
C20 C19 C18 C17 0.4(9)
C32 C31 C30 C29 -2.7(10)
C19 C18 C17 C16 -1.3(9)
C21 C16 C17 C18 2.0(9)
S4 C16 C17 C18 178.9(5)
C27 C22 C23 C24 -0.8(9)
S2 C22 C23 C24 -179.4(5)
C11 C10 C15 C14 1.8(9)
S3 C10 C15 C14 -176.0(5)
C33 C28 C29 C30 -3.8(8)
S1 C28 C29 C30 -174.4(5)
C31 C30 C29 C28 4.7(9)
C27 C26 C25 C24 -1.2(10)
C14 C13 C12 C11 -1.8(10)
C10 C11 C12 C13 0.5(9)
N5 C5 C6 C7 2.0(9)
C5 N5 C9 C8 -0.1(9)
Co1 N5 C9 C8 170.1(5)
C26 C25 C24 C23 -0.1(10)
C22 C23 C24 C25 1.1(10)
C12 C13 C14 C15 3.2(10)
C10 C15 C14 C13 -3.2(10)
C5 C6 C7 C8 -1.5(9)
N4 Co1 C34 C35 148.6(5)
N1 Co1 C34 C35 -31.4(5)
N2 Co1 C34 C35 -113.5(5)
N3 Co1 C34 C35 66.2(5)
N5 Co1 C34 C35 144(2)
N5 C9 C8 C7 0.5(10)
C6 C7 C8 C9 0.3(10)
C25 C26 C27 C22 1.6(9)
C23 C22 C27 C26 -0.5(9)
S2 C22 C27 C26 178.1(4)
C30 C31 C32 C33 -0.4(10)
C28 C33 C32 C31 1.3(9)
